data_5910082
loop_
_publ_author_name
'Finger, L W'
'Hazen, R M'

_publ_section_title
;
Crystal structure and isothermal compression of Fe2 O3, Cr2 O3, and V2 
O3 to 50 kbars
;
_journal_coden_ASTM JAPIAU
_journal_name_full 'Journal of Applied Physics'
_journal_page_first 5362
_journal_page_last 5367
_journal_paper_doi 10.1063/1.327451
_journal_volume 51
_journal_year 1980
_chemical_compound_source synthetic
_chemical_formula_structural 'Fe2 O3'
_chemical_formula_sum 'Fe2 O3'
_chemical_name_mineral Hematite
_chemical_name_systematic 'Iron(III) oxide - $-alpha'
_space_group_IT_number 167
_symmetry_cell_setting trigonal
_symmetry_Int_Tables_number 167
_symmetry_space_group_name_Hall '-R 3 2"c'
_symmetry_space_group_name_H-M 'R -3 c :H'
_audit_creation_date 101-12-05
_audit_creation_method 'generated by RETRIEVE 2.0'
_cell_angle_alpha 90
_cell_angle_beta 90
_cell_angle_gamma 120
_cell_formula_units_Z 6
_cell_length_a 5.0079(3)
_cell_length_b 5.0079(3)
_cell_length_c 13.6467(9)
_cell_volume 296.39(3)
_refine_ls_R_factor_all 0.026
_cod_original_cell_volume 296.4
_cod_original_sg_symbol_H-M 'R -3 c H'
_cod_database_code 5910082

loop_
_symmetry_equiv_pos_as_xyz
x,y,z
-y,x-y,z
y-x,-x,z
-y,-x,1/2+z
x,x-y,1/2+z
y-x,y,1/2+z
-x,-y,-z
y,y-x,-z
x-y,x,-z
y,x,1/2-z
-x,y-x,1/2-z
x-y,-y,1/2-z
1/3+x,2/3+y,2/3+z
2/3+x,1/3+y,1/3+z
1/3-y,2/3+x-y,2/3+z
2/3-y,1/3+x-y,1/3+z
1/3-x+y,2/3-x,2/3+z
2/3-x+y,1/3-x,1/3+z
1/3-y,2/3-x,1/6+z
2/3-y,1/3-x,5/6+z
1/3+x,2/3+x-y,1/6+z
2/3+x,1/3+x-y,5/6+z
1/3-x+y,2/3+y,1/6+z
2/3-x+y,1/3+y,5/6+z
1/3-x,2/3-y,2/3-z
2/3-x,1/3-y,1/3-z
1/3+y,2/3-x+y,2/3-z
2/3+y,1/3-x+y,1/3-z
1/3+x-y,2/3+x,2/3-z
2/3+x-y,1/3+x,1/3-z
1/3+y,2/3+x,1/6-z
2/3+y,1/3+x,5/6-z
1/3-x,2/3-x+y,1/6-z
2/3-x,1/3-x+y,5/6-z
1/3+x-y,2/3-y,1/6-z
2/3+x-y,1/3-y,5/6-z

loop_
_atom_site_label
_atom_site_type_symbol
_atom_site_symmetry_multiplicity
_atom_site_Wyckoff_symbol
_atom_site_fract_x
_atom_site_fract_y
_atom_site_fract_z
_atom_site_occupancy
_atom_site_attached_hydrogens
_atom_site_calc_flag
Fe1 Fe3+ 12 c 0. 0. 0.3551(2) 1. 0 d
O1 O2- 18 e 0.304(2) 0. 0.25 1. 0 d

loop_
_atom_type_symbol
_atom_type_oxidation_number
Fe3+ 3.000
O2- -2.000

loop_
_cod_related_entry_id
_cod_related_entry_database
_cod_related_entry_code
1 ChemSpider 14147
